data_7009154
loop_
_publ_author_name
'Schulz, Stephan'
'Nieger, Martin'

_publ_section_title
;
 Synthesis and structural characterization of the first completely
 alkyl-substituted Ga--Sb Lewis acid--base adducts&#x200A;&#x2020;
;
_journal_issue 5
_journal_name_full 'Journal of the Chemical Society, Dalton Transactions'
_journal_page_first 639
_journal_paper_doi 10.1039/a908969a
_journal_year 2000
_chemical_formula_sum 'C18 H42 Ga Sb'
_chemical_formula_weight 449.99
_chemical_name_systematic
; 
 Tri(tert.butyl)gallium-triethylantimon-adduct 
;
_space_group_IT_number 14
_symmetry_cell_setting monoclinic
_symmetry_space_group_name_Hall '-P 2ybc'
_symmetry_space_group_name_H-M 'P 1 21/c 1'
_atom_sites_solution_hydrogens geom
_atom_sites_solution_primary direct
_atom_sites_solution_secondary difmap
_audit_creation_method SHELXL-97
_cell_angle_alpha 90.00
_cell_angle_beta 90.905(2)
_cell_angle_gamma 90.00
_cell_formula_units_Z 4
_cell_length_a 14.1615(3)
_cell_length_b 9.5735(2)
_cell_length_c 16.0291(4)
_cell_measurement_reflns_used 41202
_cell_measurement_temperature 123(2)
_cell_volume 2172.88(8)
_computing_cell_refinement DENZO-SMN
_computing_data_collection Collect
_computing_data_reduction DENZO-SMN
_computing_molecular_graphics XP
_computing_publication_material 'SHELXL-97 (Sheldrick, 1997)'
_computing_structure_refinement 'SHELXL-97 (Sheldrick, 1997)'
_computing_structure_solution 'SHELXS-97 (Sheldrick, 1990)'
_diffrn_ambient_temperature 123(2)
_diffrn_measured_fraction_theta_full 0.989
_diffrn_measured_fraction_theta_max 0.989
_diffrn_measurement_device_type 'Nonius KappaCCD'
_diffrn_measurement_method 'rotation in phi and omega, 2 deg.'
_diffrn_radiation_monochromator graphite
_diffrn_radiation_source 'fine-focus sealed tube'
_diffrn_radiation_type MoK\a
_diffrn_radiation_wavelength 0.71073
_diffrn_reflns_av_R_equivalents 0.0520
_diffrn_reflns_av_sigmaI/netI 0.0233
_diffrn_reflns_limit_h_max 18
_diffrn_reflns_limit_h_min -18
_diffrn_reflns_limit_k_max 12
_diffrn_reflns_limit_k_min -12
_diffrn_reflns_limit_l_max 21
_diffrn_reflns_limit_l_min -21
_diffrn_reflns_number 40096
_diffrn_reflns_theta_full 28.36
_diffrn_reflns_theta_max 28.36
_diffrn_reflns_theta_min 1.44
_exptl_absorpt_coefficient_mu 2.477
_exptl_absorpt_correction_T_max '0.6789 (0.6372; theor.)'
_exptl_absorpt_correction_T_min '0.4766 (0.4777; theor.)'
_exptl_absorpt_correction_type 'empirical from multiple refl.'
_exptl_absorpt_process_details 'MULABS (Platon98; cf Blessing, 1995)'
_exptl_crystal_colour colorless
_exptl_crystal_density_diffrn 1.376
_exptl_crystal_density_method 'not measured'
_exptl_crystal_description blocks
_exptl_crystal_F_000 928
_exptl_crystal_size_max 0.35
_exptl_crystal_size_mid 0.25
_exptl_crystal_size_min 0.20
_refine_diff_density_max '1.601 (near Sb)'
_refine_diff_density_min -0.956
_refine_diff_density_rms 0.145
_refine_ls_extinction_method none
_refine_ls_goodness_of_fit_ref 1.148
_refine_ls_hydrogen_treatment riding
_refine_ls_matrix_type full
_refine_ls_number_parameters 181
_refine_ls_number_reflns 5368
_refine_ls_number_restraints 0
_refine_ls_restrained_S_all 1.148
_refine_ls_R_factor_all 0.0435
_refine_ls_R_factor_gt 0.0410
_refine_ls_shift/su_max 0.001
_refine_ls_shift/su_mean 0.000
_refine_ls_structure_factor_coef Fsqd
_refine_ls_weighting_details 'calc w=1/[\s^2^(Fo^2^)+(0.0438P)^2^+10.0050P] where P=(Fo^2^+2Fc^2^)/3'
_refine_ls_weighting_scheme calc
_refine_ls_wR_factor_gt 0.1127
_refine_ls_wR_factor_ref 0.1140
_reflns_number_gt 5048
_reflns_number_total 5368
_reflns_threshold_expression >2sigma(I)
_cod_data_source_file a908969a.txt
_cod_data_source_block s36_mul_compound_5
_cod_original_sg_symbol_H-M 'P2(1)/c (No.14)'
_cod_database_code 7009154

loop_
_symmetry_equiv_pos_as_xyz
'x, y, z'
'-x, y+1/2, -z+1/2'
'-x, -y, -z'
'x, -y-1/2, z-1/2'

loop_
_atom_site_label
_atom_site_type_symbol
_atom_site_fract_x
_atom_site_fract_y
_atom_site_fract_z
_atom_site_U_iso_or_equiv
_atom_site_adp_type
_atom_site_occupancy
_atom_site_symmetry_multiplicity
_atom_site_calc_flag
_atom_site_refinement_flags
_atom_site_disorder_assembly
_atom_site_disorder_group
Ga1 Ga 0.74826(3) 1.05010(4) 0.35700(2) 0.01734(11) Uani 1 1 d . . .
Sb1 Sb 0.749721(16) 0.75844(2) 0.391983(15) 0.01753(9) Uani 1 1 d . . .
C1 C 0.6297(3) 1.0684(4) 0.2819(3) 0.0246(8) Uani 1 1 d . . .
C2 C 0.6357(4) 1.2121(6) 0.2394(3) 0.0379(11) Uani 1 1 d . . .
H2A H 0.6945 1.2183 0.2082 0.057 Uiso 1 1 calc R . .
H2B H 0.6348 1.2857 0.2819 0.057 Uiso 1 1 calc R . .
H2C H 0.5817 1.2241 0.2011 0.057 Uiso 1 1 calc R . .
C3 C 0.6262(3) 0.9574(6) 0.2127(3) 0.0387(11) Uani 1 1 d . . .
H3A H 0.6846 0.9612 0.1808 0.058 Uiso 1 1 calc R . .
H3B H 0.5720 0.9756 0.1754 0.058 Uiso 1 1 calc R . .
H3C H 0.6197 0.8646 0.2378 0.058 Uiso 1 1 calc R . .
C4 C 0.5386(3) 1.0579(6) 0.3298(3) 0.0372(11) Uani 1 1 d . . .
H4A H 0.5350 0.9663 0.3568 0.056 Uiso 1 1 calc R . .
H4B H 0.4848 1.0695 0.2913 0.056 Uiso 1 1 calc R . .
H4C H 0.5372 1.1314 0.3724 0.056 Uiso 1 1 calc R . .
C5 C 0.8752(3) 1.0727(4) 0.3007(3) 0.0237(8) Uani 1 1 d . . .
C6 C 0.8758(3) 1.0188(6) 0.2114(3) 0.0372(11) Uani 1 1 d . . .
H6A H 0.8253 1.0644 0.1789 0.056 Uiso 1 1 calc R . .
H6B H 0.8654 0.9175 0.2113 0.056 Uiso 1 1 calc R . .
H6C H 0.9369 1.0396 0.1864 0.056 Uiso 1 1 calc R . .
C7 C 0.8979(4) 1.2311(5) 0.2996(3) 0.0351(10) Uani 1 1 d . . .
H7A H 0.8480 1.2808 0.2686 0.053 Uiso 1 1 calc R . .
H7B H 0.9586 1.2462 0.2725 0.053 Uiso 1 1 calc R . .
H7C H 0.9014 1.2663 0.3570 0.053 Uiso 1 1 calc R . .
C8 C 0.9552(3) 0.9998(6) 0.3491(3) 0.0334(10) Uani 1 1 d . . .
H8A H 0.9563 1.0327 0.4070 0.050 Uiso 1 1 calc R . .
H8B H 1.0157 1.0215 0.3231 0.050 Uiso 1 1 calc R . .
H8C H 0.9449 0.8986 0.3480 0.050 Uiso 1 1 calc R . .
C9 C 0.7374(3) 1.1294(4) 0.4745(2) 0.0246(8) Uani 1 1 d . . .
C10 C 0.6624(3) 1.0534(5) 0.5260(3) 0.0301(9) Uani 1 1 d . . .
H10A H 0.6023 1.0525 0.4949 0.045 Uiso 1 1 calc R . .
H10B H 0.6543 1.1021 0.5792 0.045 Uiso 1 1 calc R . .
H10C H 0.6829 0.9572 0.5367 0.045 Uiso 1 1 calc R . .
C11 C 0.7048(4) 1.2827(5) 0.4656(3) 0.0348(10) Uani 1 1 d . . .
H11A H 0.6453 1.2861 0.4336 0.052 Uiso 1 1 calc R . .
H11B H 0.7531 1.3364 0.4364 0.052 Uiso 1 1 calc R . .
H11C H 0.6954 1.3228 0.5211 0.052 Uiso 1 1 calc R . .
C12 C 0.8295(3) 1.1254(6) 0.5240(3) 0.0366(10) Uani 1 1 d . . .
H12A H 0.8787 1.1736 0.4928 0.055 Uiso 1 1 calc R . .
H12B H 0.8482 1.0281 0.5335 0.055 Uiso 1 1 calc R . .
H12C H 0.8210 1.1720 0.5778 0.055 Uiso 1 1 calc R . .
C13 C 0.8129(3) 0.6793(5) 0.5058(3) 0.0340(10) Uani 1 1 d . . .
H13A H 0.7895 0.7346 0.5534 0.041 Uiso 1 1 calc R . .
H13B H 0.7925 0.5814 0.5138 0.041 Uiso 1 1 calc R . .
C14 C 0.9204(4) 0.6848(7) 0.5061(4) 0.0516(15) Uani 1 1 d . . .
H14A H 0.9450 0.6480 0.5592 0.077 Uiso 1 1 calc R . .
H14B H 0.9411 0.7818 0.4994 0.077 Uiso 1 1 calc R . .
H14C H 0.9441 0.6283 0.4600 0.077 Uiso 1 1 calc R . .
C15 C 0.8195(3) 0.6196(5) 0.3074(3) 0.0321(9) Uani 1 1 d . . .
H15A H 0.8829 0.6576 0.2953 0.038 Uiso 1 1 calc R . .
H15B H 0.8284 0.5278 0.3350 0.038 Uiso 1 1 calc R . .
C16 C 0.7651(4) 0.5983(6) 0.2251(3) 0.0403(11) Uani 1 1 d . . .
H16A H 0.8009 0.5358 0.1889 0.060 Uiso 1 1 calc R . .
H16B H 0.7562 0.6886 0.1973 0.060 Uiso 1 1 calc R . .
H16C H 0.7033 0.5569 0.2364 0.060 Uiso 1 1 calc R . .
C17 C 0.6181(3) 0.6478(5) 0.3980(3) 0.0338(9) Uani 1 1 d . . .
H17A H 0.5794 0.6710 0.3479 0.041 Uiso 1 1 calc R . .
H17B H 0.6310 0.5462 0.3967 0.041 Uiso 1 1 calc R . .
C18 C 0.5617(4) 0.6813(6) 0.4755(4) 0.0422(12) Uani 1 1 d . . .
H18A H 0.5026 0.6280 0.4743 0.063 Uiso 1 1 calc R . .
H18B H 0.5474 0.7815 0.4767 0.063 Uiso 1 1 calc R . .
H18C H 0.5987 0.6561 0.5254 0.063 Uiso 1 1 calc R . .

loop_
_atom_site_aniso_label
_atom_site_aniso_U_11
_atom_site_aniso_U_22
_atom_site_aniso_U_33
_atom_site_aniso_U_23
_atom_site_aniso_U_13
_atom_site_aniso_U_12
Ga1 0.01572(19) 0.0162(2) 0.0202(2) 0.00105(14) 0.00136(14) 0.00047(13)
Sb1 0.01654(13) 0.01567(13) 0.02038(14) -0.00035(8) 0.00031(9) 0.00002(8)
C1 0.0193(17) 0.0283(19) 0.0260(19) 0.0060(15) -0.0036(14) 0.0007(15)
C2 0.036(2) 0.044(3) 0.033(2) 0.013(2) -0.0048(19) 0.004(2)
C3 0.030(2) 0.059(3) 0.026(2) -0.002(2) -0.0060(17) -0.001(2)
C4 0.022(2) 0.060(3) 0.030(2) 0.001(2) -0.0007(16) -0.002(2)
C5 0.0184(17) 0.0252(18) 0.0278(19) 0.0032(15) 0.0058(14) -0.0016(14)
C6 0.030(2) 0.055(3) 0.027(2) 0.000(2) 0.0091(17) 0.001(2)
C7 0.034(2) 0.032(2) 0.039(3) 0.0041(19) 0.0103(19) -0.0043(18)
C8 0.0215(19) 0.046(3) 0.033(2) -0.003(2) 0.0032(16) 0.0008(18)
C9 0.033(2) 0.0222(18) 0.0186(17) -0.0006(14) 0.0033(15) 0.0009(16)
C10 0.031(2) 0.038(2) 0.0221(19) -0.0030(17) 0.0037(16) -0.0005(18)
C11 0.044(3) 0.028(2) 0.033(2) -0.0021(18) 0.0094(19) -0.0002(19)
C12 0.027(2) 0.059(3) 0.024(2) -0.005(2) 0.0001(16) -0.005(2)
C13 0.041(3) 0.039(2) 0.022(2) 0.0028(18) -0.0029(17) 0.000(2)
C14 0.037(3) 0.068(4) 0.049(3) 0.021(3) -0.018(2) 0.000(3)
C15 0.035(2) 0.033(2) 0.029(2) -0.0073(18) 0.0039(17) 0.0083(18)
C16 0.056(3) 0.039(3) 0.025(2) -0.010(2) 0.002(2) 0.007(2)
C17 0.030(2) 0.033(2) 0.038(2) -0.0007(19) 0.0021(18) -0.0041(18)
C18 0.036(3) 0.043(3) 0.049(3) 0.003(2) 0.019(2) -0.003(2)

loop_
_atom_type_symbol
_atom_type_description
_atom_type_scat_dispersion_real
_atom_type_scat_dispersion_imag
_atom_type_scat_source
C C 0.0033 0.0016 'International Tables Vol C Tables 4.2.6.8 and 6.1.1.4'
H H 0.0000 0.0000 'International Tables Vol C Tables 4.2.6.8 and 6.1.1.4'
Ga Ga 0.2307 1.6083 'International Tables Vol C Tables 4.2.6.8 and 6.1.1.4'
Sb Sb -0.5866 1.5461 'International Tables Vol C Tables 4.2.6.8 and 6.1.1.4'

loop_
_geom_angle_atom_site_label_1
_geom_angle_atom_site_label_2
_geom_angle_atom_site_label_3
_geom_angle
_geom_angle_site_symmetry_1
_geom_angle_site_symmetry_3
_geom_angle_publ_flag
C5 Ga1 C9 116.72(17) . . ?
C5 Ga1 C1 116.71(17) . . ?
C9 Ga1 C1 115.88(17) . . ?
C5 Ga1 Sb1 100.83(12) . . ?
C9 Ga1 Sb1 100.57(12) . . ?
C1 Ga1 Sb1 101.64(12) . . ?
C17 Sb1 C15 97.55(19) . . ?
C17 Sb1 C13 97.91(19) . . ?
C15 Sb1 C13 97.32(18) . . ?
C17 Sb1 Ga1 119.26(13) . . ?
C15 Sb1 Ga1 118.95(13) . . ?
C13 Sb1 Ga1 120.84(14) . . ?
C4 C1 C3 107.6(4) . . ?
C4 C1 C2 109.7(4) . . ?
C3 C1 C2 107.5(4) . . ?
C4 C1 Ga1 113.0(3) . . ?
C3 C1 Ga1 112.4(3) . . ?
C2 C1 Ga1 106.5(3) . . ?
C6 C5 C8 107.8(4) . . ?
C6 C5 C7 108.5(4) . . ?
C8 C5 C7 107.4(4) . . ?
C6 C5 Ga1 113.5(3) . . ?
C8 C5 Ga1 112.3(3) . . ?
C7 C5 Ga1 107.1(3) . . ?
C12 C9 C10 107.6(3) . . ?
C12 C9 C11 109.0(4) . . ?
C10 C9 C11 106.9(4) . . ?
C12 C9 Ga1 113.4(3) . . ?
C10 C9 Ga1 112.5(3) . . ?
C11 C9 Ga1 107.1(3) . . ?
C14 C13 Sb1 113.1(3) . . ?
C16 C15 Sb1 113.3(3) . . ?
C18 C17 Sb1 113.5(3) . . ?

loop_
_geom_bond_atom_site_label_1
_geom_bond_atom_site_label_2
_geom_bond_distance
_geom_bond_site_symmetry_2
_geom_bond_publ_flag
Ga1 C5 2.035(4) . ?
Ga1 C9 2.039(4) . ?
Ga1 C1 2.058(4) . ?
Ga1 Sb1 2.8479(5) . ?
Sb1 C17 2.148(5) . ?
Sb1 C15 2.150(4) . ?
Sb1 C13 2.156(4) . ?
C1 C4 1.515(6) . ?
C1 C3 1.536(7) . ?
C1 C2 1.539(6) . ?
C5 C6 1.522(6) . ?
C5 C8 1.531(6) . ?
C5 C7 1.550(6) . ?
C9 C12 1.516(6) . ?
C9 C10 1.539(6) . ?
C9 C11 1.544(6) . ?
C13 C14 1.523(7) . ?
C15 C16 1.532(6) . ?
C17 C18 1.522(7) . ?

loop_
_geom_torsion_atom_site_label_1
_geom_torsion_atom_site_label_2
_geom_torsion_atom_site_label_3
_geom_torsion_atom_site_label_4
_geom_torsion
_geom_torsion_site_symmetry_1
_geom_torsion_site_symmetry_2
_geom_torsion_site_symmetry_3
_geom_torsion_site_symmetry_4
_geom_torsion_publ_flag
C5 Ga1 Sb1 C17 -151.60(19) . . . . ?
C9 Ga1 Sb1 C17 88.30(19) . . . . ?
C1 Ga1 Sb1 C17 -31.15(19) . . . . ?
C5 Ga1 Sb1 C15 -32.79(19) . . . . ?
C9 Ga1 Sb1 C15 -152.89(19) . . . . ?
C1 Ga1 Sb1 C15 87.66(19) . . . . ?
C5 Ga1 Sb1 C13 87.2(2) . . . . ?
C9 Ga1 Sb1 C13 -32.9(2) . . . . ?
C1 Ga1 Sb1 C13 -152.4(2) . . . . ?
C5 Ga1 C1 C4 -176.8(3) . . . . ?
C9 Ga1 C1 C4 -33.4(4) . . . . ?
Sb1 Ga1 C1 C4 74.6(3) . . . . ?
C5 Ga1 C1 C3 61.2(4) . . . . ?
C9 Ga1 C1 C3 -155.4(3) . . . . ?
Sb1 Ga1 C1 C3 -47.4(3) . . . . ?
C5 Ga1 C1 C2 -56.3(3) . . . . ?
C9 Ga1 C1 C2 87.1(3) . . . . ?
Sb1 Ga1 C1 C2 -164.9(3) . . . . ?
C9 Ga1 C5 C6 -176.5(3) . . . . ?
C1 Ga1 C5 C6 -33.3(4) . . . . ?
Sb1 Ga1 C5 C6 75.7(3) . . . . ?
C9 Ga1 C5 C8 60.9(4) . . . . ?
C1 Ga1 C5 C8 -156.0(3) . . . . ?
Sb1 Ga1 C5 C8 -46.9(3) . . . . ?
C9 Ga1 C5 C7 -56.8(3) . . . . ?
C1 Ga1 C5 C7 86.3(3) . . . . ?
Sb1 Ga1 C5 C7 -164.6(3) . . . . ?
C5 Ga1 C9 C12 -31.0(4) . . . . ?
C1 Ga1 C9 C12 -174.5(3) . . . . ?
Sb1 Ga1 C9 C12 76.9(3) . . . . ?
C5 Ga1 C9 C10 -153.5(3) . . . . ?
C1 Ga1 C9 C10 63.1(3) . . . . ?
Sb1 Ga1 C9 C10 -45.5(3) . . . . ?
C5 Ga1 C9 C11 89.3(3) . . . . ?
C1 Ga1 C9 C11 -54.2(3) . . . . ?
Sb1 Ga1 C9 C11 -162.7(3) . . . . ?
C17 Sb1 C13 C14 155.8(4) . . . . ?
C15 Sb1 C13 C14 57.1(4) . . . . ?
Ga1 Sb1 C13 C14 -73.1(4) . . . . ?
C17 Sb1 C15 C16 56.4(4) . . . . ?
C13 Sb1 C15 C16 155.4(4) . . . . ?
Ga1 Sb1 C15 C16 -73.2(4) . . . . ?
C15 Sb1 C17 C18 158.4(4) . . . . ?
C13 Sb1 C17 C18 59.9(4) . . . . ?
Ga1 Sb1 C17 C18 -72.3(4) . . . . ?
